data_7153151
loop_
_publ_author_name
'Nagarjuna Reddy, M.'
'Kumara Swamy, K. C.'

_publ_section_title
;
 Dual catalysis by Cu(i): facile single step click and intramolecular C-O
 bond formation leading to triazole tethered
 dihydrobenzodioxines/benzoxazines/benzoxathiines/benzodioxepines.
;
_journal_issue 42
_journal_name_full 'Organic &amp; biomolecular chemistry'
_journal_page_first 7350
_journal_page_last 7360
_journal_paper_doi 10.1039/c3ob41332b
_journal_volume 11
_journal_year 2013
_chemical_formula_sum 'C18 H16 N4 O4'
_chemical_formula_weight 352.35
_chemical_name_systematic
;
?
;
_space_group_IT_number 2
_symmetry_cell_setting triclinic
_symmetry_space_group_name_Hall '-P 1'
_symmetry_space_group_name_H-M 'P -1'
_atom_sites_solution_hydrogens geom
_atom_sites_solution_primary direct
_atom_sites_solution_secondary difmap
_audit_creation_method SHELXL-97
_cell_angle_alpha 92.903(9)
_cell_angle_beta 97.168(8)
_cell_angle_gamma 94.666(8)
_cell_formula_units_Z 2
_cell_length_a 6.0255(6)
_cell_length_b 10.3665(11)
_cell_length_c 13.6263(14)
_cell_measurement_reflns_used 1486
_cell_measurement_temperature 298(2)
_cell_measurement_theta_max 29.0884
_cell_measurement_theta_min 3.0130
_cell_volume 840.10(15)
_computing_cell_refinement 'CrysAlisPro, Oxford Diffraction Ltd.'
_computing_data_collection 'CrysAlisPro, Oxford Diffraction Ltd.'
_computing_data_reduction 'CrysAlisPro, Oxford Diffraction Ltd.'
_computing_structure_refinement 'SHELXL-97 (Sheldrick, 1997)'
_computing_structure_solution 'SHELXS-97 (Sheldrick, 1990)'
_diffrn_ambient_temperature 298(2)
_diffrn_measured_fraction_theta_full 0.997
_diffrn_measured_fraction_theta_max 0.997
_diffrn_measurement_device_type 'Xcalibur, Eos, Gemini'
_diffrn_measurement_method '\w scans'
_diffrn_radiation_monochromator graphite
_diffrn_radiation_source 'fine-focus sealed tube'
_diffrn_radiation_type MoK\a
_diffrn_radiation_wavelength 0.71073
_diffrn_reflns_av_R_equivalents 0.0195
_diffrn_reflns_av_sigmaI/netI 0.0383
_diffrn_reflns_limit_h_max 7
_diffrn_reflns_limit_h_min -7
_diffrn_reflns_limit_k_max 12
_diffrn_reflns_limit_k_min -12
_diffrn_reflns_limit_l_max 15
_diffrn_reflns_limit_l_min -16
_diffrn_reflns_number 5225
_diffrn_reflns_theta_full 25.00
_diffrn_reflns_theta_max 25.00
_diffrn_reflns_theta_min 3.02
_exptl_absorpt_coefficient_mu 0.101
_exptl_absorpt_correction_T_max 1.00000
_exptl_absorpt_correction_T_min 0.83383
_exptl_absorpt_correction_type multi-scan
_exptl_absorpt_process_details 'CrysAlisPro, Oxford Diffraction Ltd.'
_exptl_crystal_colour colorless
_exptl_crystal_density_diffrn 1.393
_exptl_crystal_density_method 'not measured'
_exptl_crystal_description block
_exptl_crystal_F_000 368
_exptl_crystal_size_max 0.21
_exptl_crystal_size_mid 0.15
_exptl_crystal_size_min 0.07
_refine_diff_density_max 0.331
_refine_diff_density_min -0.166
_refine_diff_density_rms 0.037
_refine_ls_extinction_method none
_refine_ls_goodness_of_fit_ref 1.055
_refine_ls_hydrogen_treatment constr
_refine_ls_matrix_type full
_refine_ls_number_parameters 235
_refine_ls_number_reflns 2948
_refine_ls_number_restraints 0
_refine_ls_restrained_S_all 1.055
_refine_ls_R_factor_all 0.0794
_refine_ls_R_factor_gt 0.0549
_refine_ls_shift/su_max 0.000
_refine_ls_shift/su_mean 0.000
_refine_ls_structure_factor_coef Fsqd
_refine_ls_weighting_details 'calc w=1/[\s^2^(Fo^2^)+(0.0741P)^2^+0.0486P] where P=(Fo^2^+2Fc^2^)/3'
_refine_ls_weighting_scheme calc
_refine_ls_wR_factor_gt 0.1378
_refine_ls_wR_factor_ref 0.1525
_reflns_number_gt 2051
_reflns_number_total 2948
_reflns_threshold_expression >2sigma(I)
_cod_data_source_file c3ob41332b.txt
_cod_data_source_block compd-30
_cod_original_cell_volume 840.11(15)
_cod_original_sg_symbol_H-M P-1
_cod_database_code 7153151

loop_
_symmetry_equiv_pos_as_xyz
'x, y, z'
'-x, -y, -z'

loop_
_atom_site_label
_atom_site_type_symbol
_atom_site_fract_x
_atom_site_fract_y
_atom_site_fract_z
_atom_site_U_iso_or_equiv
_atom_site_adp_type
_atom_site_occupancy
_atom_site_symmetry_multiplicity
_atom_site_calc_flag
_atom_site_refinement_flags
O1 O 0.3818(2) 0.33113(15) 0.84987(12) 0.0578(5) Uani 1 1 d .
O2 O 0.8667(2) 0.36683(15) 0.94288(12) 0.0595(5) Uani 1 1 d .
N3 N 0.0459(3) -0.10775(19) 0.86069(17) 0.0679(6) Uani 1 1 d .
N2 N 0.2035(3) -0.0400(2) 0.92149(18) 0.0712(7) Uani 1 1 d .
C1 C 0.4862(4) 0.3591(2) 0.76785(18) 0.0524(6) Uani 1 1 d .
C12 C -0.0809(3) -0.0250(2) 0.80883(17) 0.0489(6) Uani 1 1 d .
C6 C 0.7015(4) 0.4222(2) 0.77834(19) 0.0536(6) Uani 1 1 d .
N1 N 0.1759(3) 0.08571(18) 0.91038(15) 0.0562(5) Uani 1 1 d .
C13 C -0.2810(3) -0.0727(2) 0.74085(17) 0.0496(6) Uani 1 1 d .
C11 C 0.0034(3) 0.0978(2) 0.84035(18) 0.0557(6) Uani 1 1 d .
H11 H -0.0483 0.1746 0.8179 0.067 Uiso 1 1 calc R
C14 C -0.3624(4) -0.2018(2) 0.73777(19) 0.0638(7) Uani 1 1 d .
H14 H -0.2821 -0.2590 0.7754 0.077 Uiso 1 1 calc R
C8 C 0.6779(4) 0.3272(2) 0.98927(18) 0.0559(6) Uani 1 1 d .
H8A H 0.6175 0.4032 1.0163 0.067 Uiso 1 1 calc R
H8B H 0.7248 0.2749 1.0439 0.067 Uiso 1 1 calc R
C9 C 0.4955(3) 0.2497(2) 0.91881(18) 0.0529(6) Uani 1 1 d .
H9 H 0.5632 0.1832 0.8816 0.063 Uiso 1 1 calc R
C7 C 0.8275(4) 0.4671(2) 0.87748(19) 0.0594(7) Uani 1 1 d .
H7A H 0.9710 0.5106 0.8676 0.071 Uiso 1 1 calc R
H7B H 0.7440 0.5302 0.9086 0.071 Uiso 1 1 calc R
C10 C 0.3219(4) 0.1851(2) 0.97356(19) 0.0605(7) Uani 1 1 d .
H10A H 0.3956 0.1454 1.0303 0.073 Uiso 1 1 calc R
H10B H 0.2311 0.2498 0.9979 0.073 Uiso 1 1 calc R
C16 C -0.6735(4) -0.1622(3) 0.6246(2) 0.0640(7) Uani 1 1 d .
C5 C 0.7912(4) 0.4490(2) 0.6926(2) 0.0661(7) Uani 1 1 d .
H5 H 0.9358 0.4897 0.6972 0.079 Uiso 1 1 calc R
C15 C -0.5596(4) -0.2471(3) 0.6801(2) 0.0704(7) Uani 1 1 d .
H15 H -0.6141 -0.3337 0.6791 0.084 Uiso 1 1 calc R
C2 C 0.3676(4) 0.3274(2) 0.6749(2) 0.0621(7) Uani 1 1 d .
H2 H 0.2233 0.2862 0.6691 0.074 Uiso 1 1 calc R
O3 O -0.9731(4) -0.3145(3) 0.57828(19) 0.1117(8) Uani 1 1 d .
C18 C -0.3986(4) 0.0098(2) 0.6822(2) 0.0663(7) Uani 1 1 d .
H18 H -0.3442 0.0964 0.6822 0.080 Uiso 1 1 calc R
N4 N -0.8864(4) -0.2092(3) 0.5639(2) 0.0879(8) Uani 1 1 d .
C17 C -0.5958(4) -0.0344(3) 0.6238(2) 0.0752(8) Uani 1 1 d .
H17 H -0.6750 0.0215 0.5844 0.090 Uiso 1 1 calc R
C3 C 0.4601(5) 0.3561(3) 0.5934(2) 0.0719(8) Uani 1 1 d .
H3 H 0.3795 0.3345 0.5311 0.086 Uiso 1 1 calc R
C4 C 0.6735(5) 0.4173(3) 0.6010(2) 0.0781(8) Uani 1 1 d .
H4 H 0.7371 0.4370 0.5442 0.094 Uiso 1 1 calc R
O4 O -0.9614(5) -0.1414(3) 0.5012(3) 0.1479(13) Uani 1 1 d .

loop_
_atom_site_aniso_label
_atom_site_aniso_U_11
_atom_site_aniso_U_22
_atom_site_aniso_U_33
_atom_site_aniso_U_23
_atom_site_aniso_U_13
_atom_site_aniso_U_12
O1 0.0403(8) 0.0645(11) 0.0656(11) 0.0080(9) -0.0042(7) 0.0024(7)
O2 0.0438(9) 0.0549(10) 0.0741(12) -0.0011(9) -0.0089(8) -0.0002(7)
N3 0.0595(12) 0.0482(12) 0.0899(17) 0.0122(11) -0.0151(11) 0.0006(10)
N2 0.0596(13) 0.0530(13) 0.0951(18) 0.0194(12) -0.0158(12) -0.0001(10)
C1 0.0465(12) 0.0472(13) 0.0613(16) 0.0072(12) -0.0019(11) 0.0025(10)
C12 0.0396(11) 0.0444(13) 0.0622(15) 0.0067(11) 0.0041(10) 0.0016(10)
C6 0.0464(12) 0.0438(13) 0.0673(17) 0.0029(12) -0.0031(11) 0.0005(10)
N1 0.0446(10) 0.0495(11) 0.0710(14) 0.0076(10) -0.0032(10) -0.0015(8)
C13 0.0458(12) 0.0463(13) 0.0559(15) 0.0014(11) 0.0057(10) 0.0014(10)
C11 0.0424(12) 0.0489(14) 0.0732(17) 0.0102(12) -0.0054(11) 0.0030(10)
C14 0.0665(15) 0.0490(14) 0.0707(18) 0.0084(13) -0.0075(13) -0.0036(12)
C8 0.0526(13) 0.0474(13) 0.0624(16) 0.0015(12) -0.0098(11) 0.0010(11)
C9 0.0437(12) 0.0516(13) 0.0599(15) 0.0033(11) -0.0053(11) 0.0016(10)
C7 0.0516(13) 0.0493(14) 0.0719(17) 0.0010(13) -0.0047(12) -0.0070(11)
C10 0.0490(13) 0.0634(16) 0.0656(16) -0.0035(13) 0.0005(12) -0.0013(12)
C16 0.0559(14) 0.0626(16) 0.0675(17) -0.0095(13) -0.0029(12) -0.0059(12)
C5 0.0604(15) 0.0578(16) 0.078(2) 0.0052(14) 0.0063(14) -0.0031(12)
C15 0.0759(17) 0.0555(15) 0.0738(19) 0.0013(14) 0.0000(14) -0.0141(13)
C2 0.0487(13) 0.0618(15) 0.0681(18) 0.0029(14) -0.0153(13) -0.0056(11)
O3 0.0883(14) 0.1142(19) 0.1164(19) -0.0019(16) -0.0113(13) -0.0455(14)
C18 0.0633(15) 0.0469(14) 0.0826(19) 0.0038(13) -0.0102(13) -0.0025(12)
N4 0.0733(16) 0.0792(18) 0.100(2) -0.0099(16) -0.0161(15) -0.0088(15)
C17 0.0676(16) 0.0631(17) 0.087(2) 0.0043(15) -0.0211(14) 0.0059(14)
C3 0.0803(18) 0.0663(17) 0.0615(18) 0.0090(14) -0.0172(14) -0.0012(14)
C4 0.087(2) 0.078(2) 0.069(2) 0.0150(16) 0.0099(16) 0.0010(16)
O4 0.123(2) 0.1017(19) 0.189(3) 0.0147(19) -0.089(2) -0.0117(15)

loop_
_atom_type_symbol
_atom_type_description
_atom_type_scat_dispersion_real
_atom_type_scat_dispersion_imag
_atom_type_scat_source
C C 0.0033 0.0016 'International Tables Vol C Tables 4.2.6.8 and 6.1.1.4'
H H 0.0000 0.0000 'International Tables Vol C Tables 4.2.6.8 and 6.1.1.4'
N N 0.0061 0.0033 'International Tables Vol C Tables 4.2.6.8 and 6.1.1.4'
O O 0.0106 0.0060 'International Tables Vol C Tables 4.2.6.8 and 6.1.1.4'

loop_
_geom_angle_atom_site_label_1
_geom_angle_atom_site_label_2
_geom_angle_atom_site_label_3
_geom_angle
C1 O1 C9 116.10(16)
C8 O2 C7 113.34(17)
N2 N3 C12 108.95(19)
N3 N2 N1 107.45(17)
O1 C1 C2 118.2(2)
O1 C1 C6 120.9(2)
C2 C1 C6 120.9(2)
C11 C12 N3 107.50(19)
C11 C12 C13 130.94(19)
N3 C12 C13 121.3(2)
C5 C6 C1 117.1(2)
C5 C6 C7 120.5(2)
C1 C6 C7 122.3(2)
C11 N1 N2 110.1(2)
C11 N1 C10 130.2(2)
N2 N1 C10 119.67(19)
C18 C13 C14 118.6(2)
C18 C13 C12 121.3(2)
C14 C13 C12 120.1(2)
N1 C11 C12 105.99(19)
N1 C11 H11 127.0
C12 C11 H11 127.0
C15 C14 C13 121.3(2)
C15 C14 H14 119.4
C13 C14 H14 119.4
O2 C8 C9 112.5(2)
O2 C8 H8A 109.1
C9 C8 H8A 109.1
O2 C8 H8B 109.1
C9 C8 H8B 109.1
H8A C8 H8B 107.8
O1 C9 C10 107.21(17)
O1 C9 C8 111.49(17)
C10 C9 C8 111.2(2)
O1 C9 H9 109.0
C10 C9 H9 109.0
C8 C9 H9 109.0
O2 C7 C6 114.54(19)
O2 C7 H7A 108.6
C6 C7 H7A 108.6
O2 C7 H7B 108.6
C6 C7 H7B 108.6
H7A C7 H7B 107.6
N1 C10 C9 111.7(2)
N1 C10 H10A 109.3
C9 C10 H10A 109.3
N1 C10 H10B 109.3
C9 C10 H10B 109.3
H10A C10 H10B 107.9
C15 C16 C17 121.9(2)
C15 C16 N4 119.0(2)
C17 C16 N4 119.1(2)
C4 C5 C6 121.8(3)
C4 C5 H5 119.1
C6 C5 H5 119.1
C16 C15 C14 118.5(2)
C16 C15 H15 120.7
C14 C15 H15 120.7
C3 C2 C1 120.2(2)
C3 C2 H2 119.9
C1 C2 H2 119.9
C17 C18 C13 120.7(2)
C17 C18 H18 119.6
C13 C18 H18 119.6
O4 N4 O3 123.8(3)
O4 N4 C16 117.8(3)
O3 N4 C16 118.4(3)
C16 C17 C18 118.9(2)
C16 C17 H17 120.5
C18 C17 H17 120.5
C2 C3 C4 120.4(3)
C2 C3 H3 119.8
C4 C3 H3 119.8
C5 C4 C3 119.6(3)
C5 C4 H4 120.2
C3 C4 H4 120.2

loop_
_geom_bond_atom_site_label_1
_geom_bond_atom_site_label_2
_geom_bond_distance
O1 C1 1.381(3)
O1 C9 1.442(2)
O2 C8 1.412(3)
O2 C7 1.418(3)
N3 N2 1.310(3)
N3 C12 1.362(3)
N2 N1 1.341(3)
C1 C2 1.384(3)
C1 C6 1.392(3)
C12 C11 1.359(3)
C12 C13 1.461(3)
C6 C5 1.378(4)
C6 C7 1.497(3)
N1 C11 1.339(3)
N1 C10 1.466(3)
C13 C18 1.378(3)
C13 C14 1.384(3)
C11 H11 0.9300
C14 C15 1.374(3)
C14 H14 0.9300
C8 C9 1.513(3)
C8 H8A 0.9700
C8 H8B 0.9700
C9 C10 1.493(3)
C9 H9 0.9800
C7 H7A 0.9700
C7 H7B 0.9700
C10 H10A 0.9700
C10 H10B 0.9700
C16 C15 1.361(3)
C16 C17 1.370(4)
C16 N4 1.469(3)
C5 C4 1.367(4)
C5 H5 0.9300
C15 H15 0.9300
C2 C3 1.340(4)
C2 H2 0.9300
O3 N4 1.207(3)
C18 C17 1.376(3)
C18 H18 0.9300
N4 O4 1.202(3)
C17 H17 0.9300
C3 C4 1.376(4)
C3 H3 0.9300
C4 H4 0.9300
